data_2007297
loop_
_publ_author_name
'Hommer, Herbert'
'Dom\'inguez, Zaira'
'Gordillo, B\'arbara'

_publ_section_title
(4<i>S</i>,6<i>S</i>,11<i>R</i>)-(+)-<i>trans</i>-4,6-Dimethyl-2-(1-phenylethylamino)-2-thio-1,3,2\l^5^-dioxaphosphorinane
_journal_issue 6
_journal_name_full 'Acta Crystallographica Section C'
_journal_page_first 832
_journal_page_last 834
_journal_paper_doi 10.1107/S0108270197020179
_journal_volume 54
_journal_year 1998
_chemical_formula_moiety 'C13 H20 N O2 P S'
_chemical_formula_sum 'C13 H20 N O2 P S'
_chemical_formula_weight 285.33
_chemical_melting_point 361.1(10)
_chemical_name_common
;
(2R,4S,6S)-(+)-2-N-benzylmethyl-amino-2-thio-4,6-
dimethyl-1,3,2-dioxaphosphorinane
;
_space_group_IT_number 152
_symmetry_cell_setting trigonal
_symmetry_space_group_name_Hall 'P 31 2"'
_symmetry_space_group_name_H-M 'P 31 2 1'
_cell_angle_alpha 90.00
_cell_angle_beta 90.00
_cell_angle_gamma 120.00
_cell_formula_units_Z 6
_cell_length_a 9.9210(10)
_cell_length_b 9.9210(10)
_cell_length_c 26.880(5)
_cell_measurement_reflns_used 24
_cell_measurement_temperature 293(2)
_cell_measurement_theta_max 12
_cell_measurement_theta_min 11
_cell_volume 2291.2(5)
_computing_cell_refinement 'CAD-4 Software'
_computing_data_collection 'CAD-4 Software (Enraf-Nonius, 1989)'
_computing_data_reduction 'MolEN (Fair, 1990)'
_computing_molecular_graphics 'XP in SHELXTL-Plus (Sheldrick, 1991)'
_computing_publication_material SHELXL93
_computing_structure_refinement SHELXL93
_computing_structure_solution 'SHELXS86 (Sheldrick, 1990)'
_diffrn_ambient_temperature 293(2)
_diffrn_measurement_device 'Enraf Nonius CAD-4'
_diffrn_measurement_method \w-2\q
_diffrn_radiation_monochromator graphite
_diffrn_radiation_source 'fine-focus sealed tube'
_diffrn_radiation_type MoK\a
_diffrn_radiation_wavelength 0.71073
_diffrn_reflns_av_R_equivalents 0.023
_diffrn_reflns_av_sigmaI/netI 0.042
_diffrn_reflns_limit_h_max 0
_diffrn_reflns_limit_h_min -11
_diffrn_reflns_limit_k_max 10
_diffrn_reflns_limit_k_min 0
_diffrn_reflns_limit_l_max 31
_diffrn_reflns_limit_l_min 0
_diffrn_reflns_number 1626
_diffrn_reflns_theta_max 25
_diffrn_reflns_theta_min 2.27
_diffrn_standards_decay_% +-2.4
_diffrn_standards_interval_count 100
_diffrn_standards_interval_time 60
_diffrn_standards_number 3
_exptl_absorpt_coefficient_mu 0.311
_exptl_absorpt_correction_type none
_exptl_crystal_colour colorless
_exptl_crystal_density_diffrn 1.24
_exptl_crystal_density_method 'not measured'
_exptl_crystal_description equidimensional
_exptl_crystal_F_000 912
_exptl_crystal_size_max 0.36
_exptl_crystal_size_mid 0.30
_exptl_crystal_size_min 0.30
_refine_diff_density_max 0.17
_refine_diff_density_min -0.27
_refine_ls_abs_structure_details 'Flack (1983)'
_refine_ls_abs_structure_Flack 0.04(19)
_refine_ls_extinction_method none
_refine_ls_goodness_of_fit_all 1.137
_refine_ls_goodness_of_fit_obs 1.262
_refine_ls_hydrogen_treatment 'H atoms: see below'
_refine_ls_matrix_type full
_refine_ls_number_parameters 172
_refine_ls_number_reflns 1592
_refine_ls_number_restraints 0
_refine_ls_restrained_S_all 1.137
_refine_ls_restrained_S_obs 1.262
_refine_ls_R_factor_all 0.055
_refine_ls_R_factor_obs .037
_refine_ls_shift/esd_max 0.003
_refine_ls_shift/esd_mean 0.000
_refine_ls_structure_factor_coef Fsqd
_refine_ls_weighting_details 'w = 1/[\s^2^(Fo^2^)+(0.0558P)^2^+0.0649P] where P = (Fo^2^+2Fc^2^)/3'
_refine_ls_weighting_scheme calc
_refine_ls_wR_factor_all 0.112
_refine_ls_wR_factor_obs .106
_reflns_number_observed 1208
_reflns_number_total 1592
_reflns_observed_criterion I>2\s(I)
_cod_data_source_file bk1328.cif
_cod_data_source_block bk1328
_cod_depositor_comments
;
The following automatic conversions were performed:
'_symmetry_cell_setting' value 'Trigonal' changed to 'trigonal' according
to '/home/saulius/struct/CIF-dictionaries/cif_core.dic' dictionary named
'cif_core.dic' version 2.4.1 from 2010-06-29.

Automatic conversion script
Id: cif_fix_enum 1527 2010-12-29 10:47:43Z saulius 

The following automatic conversions were performed:

'_chemical_melting_point' value '87-89\%C' was changed to '361.1(10)'
- it was converted from degrees Celsius(C) to Kelvins(K), the average
value was taken and precision was estimated.

Automatic conversion script
Id: cif_fix_values 1646 2011-03-28 12:23:43Z adriana 

The following automatic conversions were performed:

'_chemical_melting_point' value '87-89\%C' was changed to '361.1(10)'
- it was converted from degrees Celsius(C) to Kelvins(K), the average
value was taken and precision was
estimated.

'_symmetry_cell_setting' value 'Trigonal' changed to
'trigonal' according to
/home/saulius/struct/CIF-dictionaries/cif_core.dic dictionary named
'cif_core.dic' version 2.4.1 from 2010-06-29.

Automatic conversion script
Id: cif_fix_values 1715 2011-07-08 13:25:40Z adriana 

The following automatic conversions were performed:

'_refine_ls_weighting_scheme' value 'calc w =
1/[\s^2^(Fo^2^)+(0.0558P)^2^+0.0649P] where P = (Fo^2^+2Fc^2^)/3' was
changed to 'calc'. New tag '_refine_ls_weighting_details' was
created. The value of the new tag was set to 'w =
1/[\s^2^(Fo^2^)+(0.0558P)^2^+0.0649P] where P = (Fo^2^+2Fc^2^)/3'.

Automatic conversion script
Id: cif_fix_values 3143 2015-03-26 13:38:13Z robertas 
;
_cod_original_sg_symbol_Hall 'P 31 2" '
_cod_original_sg_symbol_H-M 'P 31  2 1'
_cod_database_code 2007297

loop_
_symmetry_equiv_pos_as_xyz
'x, y, z'
'-y, x-y, z+1/3'
'-x+y, -x, z+2/3'
'y, x, -z'
'x-y, -y, -z+2/3'
'-x, -x+y, -z+1/3'

loop_
_atom_site_aniso_label
_atom_site_aniso_U_11
_atom_site_aniso_U_22
_atom_site_aniso_U_33
_atom_site_aniso_U_12
_atom_site_aniso_U_13
_atom_site_aniso_U_23
P2 .0483(6) .0464(6) .0388(4) .0192(5) .0013(4) -.0027(4)
S9 .0601(7) .0644(7) .0533(5) .0208(6) .0162(5) .0049(5)
N10 .046(2) .068(2) .042(2) .027(2) .0062(15) .005(2)
O1 .055(2) .053(2) .0524(13) .0262(15) -.0067(12) -.0067(12)
O3 .059(2) .048(2) .0485(13) .0202(14) -.0045(13) -.0045(13)
C4 .061(3) .058(3) .048(2) .017(2) -.013(2) -.006(2)
C5 .044(2) .063(3) .060(2) .020(2) -.006(2) .004(2)
C6 .052(2) .052(2) .050(2) .022(2) -.002(2) .006(2)
C7 .095(4) .098(4) .042(2) .044(3) -.014(2) -.008(2)
C8 .069(3) .068(3) .089(3) .039(3) -.005(3) -.005(3)
C11 .049(2) .066(3) .045(2) .030(2) .001(2) .006(2)
C12 .093(4) .062(3) .064(3) .033(3) .012(3) .004(2)
C13 .057(2) .053(2) .047(2) .031(2) .012(2) .014(2)
C14 .064(3) .077(3) .053(2) .029(2) .004(2) .002(2)
C15 .089(4) .079(4) .059(3) .012(3) .004(3) -.004(3)
C16 .158(7) .065(3) .064(3) .045(4) .027(4) -.001(3)
C17 .159(7) .120(6) .077(3) .104(6) .049(4) .018(4)
C18 .092(4) .113(5) .071(3) .074(4) .019(3) .012(3)

loop_
_atom_site_label
_atom_site_fract_x
_atom_site_fract_y
_atom_site_fract_z
_atom_site_U_iso_or_equiv
_atom_site_thermal_displace_type
_atom_site_calc_flag
_atom_site_refinement_flags
_atom_site_occupancy
_atom_site_disorder_group
_atom_site_type_symbol
P2 -.00522(12) .71065(12) .01895(3) .0465(3) Uani d . 1 . P
S9 -.18699(14) .61719(14) .06111(4) .0639(3) Uani d . 1 . S
N10 -.0355(4) .7715(4) -.03305(11) .0522(8) Uani d . 1 . N
H10 -.115(6) .769(6) -.0367(16) .078 Uiso d . 1 . H
O1 .0592(3) .5995(3) .00250(9) .0535(7) Uani d . 1 . O
O3 .1430(3) .8568(3) .04171(9) .0547(7) Uani d . 1 . O
C4 .2561(5) .8417(5) .07329(13) .0615(11) Uani d . 1 . C
H4A .3498 .9447 .07540 .092 Uiso calc R 1 . H
C5 .3012(5) .7346(5) .0483(2) .0587(11) Uani d . 1 . C
H5A .3705 .7197 .0701 .088 Uiso calc R 1 . H
H5B .3585 .7842 .0182 .088 Uiso calc R 1 . H
C6 .1646(5) .5766(5) .03493(13) .0529(10) Uani d . 1 . C
H6A .1095 .5222 .06528 .079 Uiso calc R 1 . H
C7 .1915(6) .7942(6) .12595(13) .080(2) Uani d . 1 . C
H7A .1586 .8642 .1381 .121 Uiso calc R 1 . H
H7B .2709 .7983 .1474 .121 Uiso calc R 1 . H
H7C .1043 .6901 .1255 .121 Uiso calc R 1 . H
C8 .2123(6) .4762(6) .0061(2) .0732(13) Uani d . 1 . C
H8A .1223 .3764 -.0002 .110 Uiso calc R 1 . H
H8B .2866 .4627 .0251 .110 Uiso calc R 1 . H
H8C .2581 .5257 -.0250 .110 Uiso calc R 1 . H
C11 .0852(5) .8530(5) -.07163(13) .0531(10) Uani d . 1 . C
H11 .179(6) .867(6) -.0579(16) .080 Uiso d . 1 . H
C12 .1017(6) 1.0093(6) -.0836(2) .0755(14) Uani d . 1 . C
H12A .1844 1.0628 -.1072 .113 Uiso calc R 1 . H
H12B .1252 1.0700 -.0538 .113 Uiso calc R 1 . H
H12C .0061 .9944 -.0976 .113 Uiso calc R 1 . H
C13 .0517(5) .7544(5) -.11794(12) .0507(9) Uani d . 1 . C
C14 -.0877(5) .6966(6) -.14306(15) .0676(13) Uani d . 1 . C
H14A -.1650 .7138 -.13040 .081 Uiso calc R 1 . H
C15 -.1140(7) .6143(7) -.1863(2) .089(2) Uani d . 1 . C
H15A -.2082 .5777 -.2029 .106 Uiso calc R 1 . H
C16 -.0054(10) .5856(7) -.2052(2) .100(2) Uani d . 1 . C
H16A -.0246 .5292 -.2345 .120 Uiso calc R 1 . H
C17 .1326(9) .6393(8) -.1811(2) .103(2) Uani d . 1 . C
H17A .2078 .6193 -.1941 .124 Uiso calc R 1 . H
C18 .1623(7) .7241(7) -.1371(2) .082(2) Uani d . 1 . C
H18A .2567 .7600 -.1207 .099 Uiso calc R 1 . H

loop_
_atom_type_symbol
_atom_type_description
_atom_type_scat_dispersion_real
_atom_type_scat_dispersion_imag
_atom_type_scat_source
C C 0.0033 0.0016 'International Tables Vol C Tables 4.2.6.8 and 6.1.1.4'
H H 0.0000 0.0000 'International Tables Vol C Tables 4.2.6.8 and 6.1.1.4'
N N 0.0061 0.0033 'International Tables Vol C Tables 4.2.6.8 and 6.1.1.4'
O O 0.0106 0.0060 'International Tables Vol C Tables 4.2.6.8 and 6.1.1.4'
P P 0.1023 0.0942 'International Tables Vol C Tables 4.2.6.8 and 6.1.1.4'
S S 0.1246 0.1234 'International Tables Vol C Tables 4.2.6.8 and 6.1.1.4'

loop_
_geom_angle_atom_site_label_1
_geom_angle_atom_site_label_2
_geom_angle_atom_site_label_3
_geom_angle
_geom_angle_publ_flag
O3 P2 O1 103.4(2) yes
O3 P2 N10 104.7(2) yes
O1 P2 N10 103.5(2) yes
O3 P2 S9 115.50(10) yes
O1 P2 S9 115.70(10) yes
N10 P2 S9 112.70(10) yes
H10 N10 C11 117(3) no
H10 N10 P2 118(3) no
C11 N10 P2 124.1(3) yes
C6 O1 P2 120.6(2) yes
C4 O3 P2 122.4(3) yes
O3 C4 C5 109.0(3) yes
O3 C4 C7 110.0(4) yes
C5 C4 C7 115.1(4) yes
C4 C5 C6 114.2(4) yes
O1 C6 C8 106.2(3) yes
O1 C6 C5 108.6(3) yes
C8 C6 C5 113.0(4) yes
H11 C11 N10 106(3) no
H11 C11 C12 110(3) no
N10 C11 C12 110.7(4) yes
H11 C11 C13 107(3) no
N10 C11 C13 111.5(3) yes
C12 C11 C13 111.3(3) no
C18 C13 C14 118.0(4) no
C18 C13 C11 120.5(4) no
C14 C13 C11 121.4(4) no
C15 C14 C13 121.1(5) no
C16 C15 C14 120.9(6) no
C15 C16 C17 119.7(5) no
C16 C17 C18 120.5(5) no
C13 C18 C17 119.9(5) no

loop_
_geom_bond_atom_site_label_1
_geom_bond_atom_site_label_2
_geom_bond_site_symmetry_2
_geom_bond_distance
_geom_bond_publ_flag
P2 O3 . 1.583(3) yes
P2 O1 . 1.589(3) yes
P2 N10 . 1.609(3) yes
P2 S9 . 1.9300(10) yes
N10 H10 . .78(5) yes
N10 C11 . 1.481(5) yes
O1 C6 . 1.464(5) yes
O3 C4 . 1.474(5) yes
C4 C5 . 1.502(6) yes
C4 C7 . 1.528(5) yes
C5 C6 . 1.516(6) yes
C6 C8 . 1.513(6) yes
C11 H11 . .95(5) yes
C11 C12 . 1.510(6) yes
C11 C13 . 1.514(5) yes
C13 C18 . 1.374(6) yes
C13 C14 . 1.380(6) yes
C14 C15 . 1.370(7) yes
C15 C16 . 1.343(8) yes
C16 C17 . 1.359(9) yes
C17 C18 . 1.396(8) yes

loop_
_geom_torsion_atom_site_label_1
_geom_torsion_atom_site_label_2
_geom_torsion_atom_site_label_3
_geom_torsion_atom_site_label_4
_geom_torsion
_geom_torsion_publ_flag
O3 P2 N10 C11 51.5(4) no
O1 P2 N10 C11 -56.6(4) no
S9 P2 N10 C11 177.7(3) no
O3 P2 O1 C6 42.9(3) no
N10 P2 O1 C6 151.9(3) yes
S9 P2 O1 C6 -84.4(3) yes
O1 P2 O3 C4 -40.4(3) no
N10 P2 O3 C4 -148.6(3) yes
S9 P2 O3 C4 86.9(3) yes
P2 O3 C4 C5 48.8(4) no
P2 O3 C4 C7 -78.2(4) yes
O3 C4 C5 C6 -54.8(4) no
C7 C4 C5 C6 69.2(5) no
P2 O1 C6 C8 -175.4(3) yes
P2 O1 C6 C5 -53.6(4) no
C4 C5 C6 O1 57.7(4) no
C4 C5 C6 C8 175.2(3) no
P2 N10 C11 C12 -123.6(4) yes
P2 N10 C11 C13 111.9(4) yes
N10 C11 C13 C18 -126.1(5) no
C12 C11 C13 C18 109.8(5) no
N10 C11 C13 C14 56.0(5) no
C12 C11 C13 C14 -68.2(5) no
C18 C13 C14 C15 -1.4(7) no
C11 C13 C14 C15 176.6(4) no
C13 C14 C15 C16 1.0(8) no
C14 C15 C16 C17 -0.2(9) no
C15 C16 C17 C18 0.0(10) no
C14 C13 C18 C17 1.0(8) no
C11 C13 C18 C17 -176.9(5) no
C16 C17 C18 C13 0.0(10) no

loop_
_cod_related_entry_id
_cod_related_entry_database
_cod_related_entry_code
1 ChemSpider 26231084
